data_4031429
loop_
_publ_author_name
'Dewan, J.C.'
'Edwards, A.J.'
'Jones, G.R.'

_publ_section_title
;
 Crystal structures of octacesium and octarubidium docosaniobates
;
_journal_name_full
;
Journal of the Chemical Society. Dalton Transactions, Inorganic Chemistry 
(1972-)
;
_journal_page_first 968
_journal_page_last 972
_journal_volume 1978
_journal_year 1978
_chemical_formula_sum 'Cs4 Nb11 O30'
_space_group_IT_number 166
_symmetry_space_group_name_Hall '-R 3 2"'
_symmetry_space_group_name_H-M 'R -3 m :H'
_cell_angle_alpha 90
_cell_angle_beta 90
_cell_angle_gamma 120
_cell_formula_units_Z 3
_cell_length_a 7.53
_cell_length_b 7.53
_cell_length_c 43.02
_cell_volume 2112.472
_citation_journal_id_ASTM JCDTBI
_cod_data_source_file Dewan_JCDTBI_1978_329.cif
_cod_data_source_block Cs4Nb11O30
_cod_database_code 4031429

loop_
_symmetry_equiv_pos_as_xyz
x,y,z
-y,x-y,z
-x+y,-x,z
y,x,-z
-x,-x+y,-z
x-y,-y,-z
-x,-y,-z
y,-x+y,-z
x-y,x,-z
-y,-x,z
x,x-y,z
-x+y,y,z
x+2/3,y+1/3,z+1/3
-y+2/3,x-y+1/3,z+1/3
-x+y+2/3,-x+1/3,z+1/3
y+2/3,x+1/3,-z+1/3
-x+2/3,-x+y+1/3,-z+1/3
x-y+2/3,-y+1/3,-z+1/3
-x+2/3,-y+1/3,-z+1/3
y+2/3,-x+y+1/3,-z+1/3
x-y+2/3,x+1/3,-z+1/3
-y+2/3,-x+1/3,z+1/3
x+2/3,x-y+1/3,z+1/3
-x+y+2/3,y+1/3,z+1/3
x+1/3,y+2/3,z+2/3
-y+1/3,x-y+2/3,z+2/3
-x+y+1/3,-x+2/3,z+2/3
y+1/3,x+2/3,-z+2/3
-x+1/3,-x+y+2/3,-z+2/3
x-y+1/3,-y+2/3,-z+2/3
-x+1/3,-y+2/3,-z+2/3
y+1/3,-x+y+2/3,-z+2/3
x-y+1/3,x+2/3,-z+2/3
-y+1/3,-x+2/3,z+2/3
x+1/3,x-y+2/3,z+2/3
-x+y+1/3,y+2/3,z+2/3

loop_
_atom_site_label
_atom_site_type_symbol
_atom_site_fract_x
_atom_site_fract_y
_atom_site_fract_z
_atom_site_occupancy
_atom_site_U_iso_or_equiv
Nb1 Nb+5 0.16762 0.33524 0.02888 1 0.0
Nb2 Nb+5 0 0 0.09971 1 0.0
O5 O-2 0.1298 0.2596 0.1747 1 0.0
O2 O-2 0.2498 0.1249 0.1227 1 0.0
O3 O-2 0.285 0.1425 0.0202 1 0.0
Nb3 Nb+5 0.33333 0.16667 0.16667 1 0.0
Cs2 Cs+1 0.3333 0.6667 0.1151 1 0.0
Cs1 Cs+1 0.6667 0.3333 0.0722 1 0.0
O1 O-2 0.1244 0.2488 0.0696 1 0.0
O4 O-2 0.4494 0.8988 0.0313 1 0.0
